data_2215979
loop_
_publ_author_name
'Dong, Yan'

_publ_section_title
'[<i>N</i>-(5-Chloro-2-oxidobenzylidene)-<small>L</small>-valinato-\k^3^<i>O</i>,<i>N</i>,<i>O</i>']diphenyltin(IV)'
_journal_coeditor_code HG2308
_journal_issue 11
_journal_name_full 'Acta Crystallographica Section E'
_journal_page_first m2689
_journal_page_last m2689
_journal_paper_doi 10.1107/S1600536807048647
_journal_volume 63
_journal_year 2007
_chemical_formula_iupac '[Sn (C6 H5)2 (C12 H12 Cl N O3)]'
_chemical_formula_moiety 'C24 H22 Cl N O3 Sn'
_chemical_formula_sum 'C24 H22 Cl N O3 Sn'
_chemical_formula_weight 526.57
_chemical_name_systematic
;
[N-(5-Chloro-2-oxidobenzylidene)-L-valinato-\k^3^O,N,O']diphenyltin(IV)
;
_space_group_IT_number 4
_symmetry_cell_setting monoclinic
_symmetry_space_group_name_Hall 'P 2yb'
_symmetry_space_group_name_H-M 'P 1 21 1'
_atom_sites_solution_hydrogens geom
_atom_sites_solution_primary direct
_atom_sites_solution_secondary difmap
_audit_creation_method SHELXL-97
_cell_angle_alpha 90.00
_cell_angle_beta 91.305(2)
_cell_angle_gamma 90.00
_cell_formula_units_Z 2
_cell_length_a 9.5105(11)
_cell_length_b 11.3594(13)
_cell_length_c 10.4939(12)
_cell_measurement_reflns_used 3681
_cell_measurement_temperature 295(2)
_cell_measurement_theta_max 23.62
_cell_measurement_theta_min 2.64
_cell_volume 1133.4(2)
_computing_cell_refinement 'SAINT (Bruker, 2002)'
_computing_data_collection 'SMART (Bruker, 2002)'
_computing_data_reduction 'SAINT (Bruker, 2002)'
_computing_molecular_graphics 'ORTEP-3 for Windows (Farrugia, 1997)'
_computing_publication_material 'SHELXL97 (Sheldrick, 1997)'
_computing_structure_refinement 'SHELXL97 (Sheldrick, 1997)'
_computing_structure_solution 'SHELXS97 (Sheldrick, 1997)'
_diffrn_ambient_temperature 295(2)
_diffrn_measured_fraction_theta_full 0.998
_diffrn_measured_fraction_theta_max 0.998
_diffrn_measurement_device_type 'Bruker SMART APEX area-detector'
_diffrn_measurement_method '\f and \w'
_diffrn_radiation_monochromator graphite
_diffrn_radiation_source 'fine-focus sealed tube'
_diffrn_radiation_type MoK\a
_diffrn_radiation_wavelength 0.71073
_diffrn_reflns_av_R_equivalents 0.0281
_diffrn_reflns_av_sigmaI/netI 0.0488
_diffrn_reflns_limit_h_max 11
_diffrn_reflns_limit_h_min -11
_diffrn_reflns_limit_k_max 14
_diffrn_reflns_limit_k_min -14
_diffrn_reflns_limit_l_max 13
_diffrn_reflns_limit_l_min -12
_diffrn_reflns_number 9180
_diffrn_reflns_theta_full 26.50
_diffrn_reflns_theta_max 26.50
_diffrn_reflns_theta_min 1.94
_diffrn_standards_decay_% 0
_diffrn_standards_interval_count 0
_diffrn_standards_interval_time 0
_diffrn_standards_number 0
_exptl_absorpt_coefficient_mu 1.270
_exptl_absorpt_correction_T_max 0.9164
_exptl_absorpt_correction_T_min 0.8523
_exptl_absorpt_correction_type multi-scan
_exptl_absorpt_process_details '(SADABS; Bruker, 2002)'
_exptl_crystal_colour yellow
_exptl_crystal_density_diffrn 1.543
_exptl_crystal_density_method 'not measured'
_exptl_crystal_description block
_exptl_crystal_F_000 528
_exptl_crystal_size_max 0.13
_exptl_crystal_size_mid 0.10
_exptl_crystal_size_min 0.07
_refine_diff_density_max 0.396
_refine_diff_density_min -0.446
_refine_ls_abs_structure_details 'Flack (1983)'
_refine_ls_abs_structure_Flack 0.03(2)
_refine_ls_extinction_method none
_refine_ls_goodness_of_fit_ref 1.018
_refine_ls_hydrogen_treatment constr
_refine_ls_matrix_type full
_refine_ls_number_parameters 289
_refine_ls_number_reflns 4590
_refine_ls_number_restraints 19
_refine_ls_restrained_S_all 1.017
_refine_ls_R_factor_all 0.0344
_refine_ls_R_factor_gt 0.0313
_refine_ls_shift/su_max 0.001
_refine_ls_shift/su_mean 0.000
_refine_ls_structure_factor_coef Fsqd
_refine_ls_weighting_details 'calc w=1/[\s^2^(Fo^2^)+(0.0252P)^2^] where P=(Fo^2^+2Fc^2^)/3'
_refine_ls_weighting_scheme calc
_refine_ls_wR_factor_gt 0.0653
_refine_ls_wR_factor_ref 0.0667
_reflns_number_gt 4284
_reflns_number_total 4590
_reflns_threshold_expression I>2\s(I)
_cod_data_source_file hg2308.cif
_cod_data_source_block I
_cod_original_sg_symbol_H-M 'P 21'
_cod_database_code 2215979
_cod_database_fobs_code 2215979

loop_
_symmetry_equiv_pos_as_xyz
'x, y, z'
'-x, y+1/2, -z'

loop_
_atom_site_type_symbol
_atom_site_label
_atom_site_fract_x
_atom_site_fract_y
_atom_site_fract_z
_atom_site_U_iso_or_equiv
_atom_site_adp_type
_atom_site_calc_flag
_atom_site_refinement_flags
_atom_site_occupancy
_atom_site_disorder_assembly
_atom_site_disorder_group
Sn Sn1 0.70895(2) 0.99509(4) 0.831297(19) 0.03600(8) Uani d . 1 A .
Cl Cl1 1.13466(16) 0.52770(11) 0.54971(14) 0.0832(5) Uani d . 1 . .
O O1 0.8224(3) 0.8460(3) 0.8791(3) 0.0450(7) Uani d . 1 . .
O O2 0.5607(3) 1.1018(3) 0.7298(3) 0.0493(7) Uani d . 1 . .
O O3 0.4190(4) 1.1202(3) 0.5617(4) 0.0694(11) Uani d . 1 . .
N N1 0.6499(3) 0.8924(3) 0.6661(3) 0.0338(7) Uani d . 1 . .
C C1 0.8890(4) 0.7729(4) 0.8023(5) 0.0398(11) Uani d . 1 . .
C C2 1.0045(4) 0.7085(4) 0.8506(4) 0.0466(10) Uani d . 1 . .
H H2 1.0327 0.7175 0.9355 0.056 Uiso calc R 1 . .
C C3 1.0755(5) 0.6330(4) 0.7744(5) 0.0545(12) Uani d . 1 . .
H H3 1.1514 0.5905 0.8077 0.065 Uiso calc R 1 . .
C C4 1.0353(5) 0.6191(4) 0.6476(4) 0.0494(11) Uani d . 1 . .
C C5 0.9224(5) 0.6768(4) 0.5986(4) 0.0471(10) Uani d . 1 . .
H H5 0.8946 0.6643 0.5141 0.056 Uiso calc R 1 . .
C C6 0.8465(4) 0.7554(3) 0.6741(4) 0.0362(8) Uani d . 1 . .
C C7 0.7225(4) 0.8101(3) 0.6175(4) 0.0389(9) Uani d . 1 . .
H H7 0.6929 0.7825 0.5379 0.047 Uiso calc R 1 . .
C C8 0.5227(5) 0.9352(5) 0.5940(5) 0.0399(12) Uani d . 1 . .
H H8 0.5401 0.9296 0.5025 0.048 Uiso calc R 1 . .
C C9 0.4979(5) 1.0633(4) 0.6278(5) 0.0426(13) Uani d . 1 . .
C C10 0.3968(5) 0.8528(5) 0.6264(5) 0.0549(13) Uani d . 1 . .
H H10 0.4284 0.7716 0.6135 0.066 Uiso calc R 1 . .
C C11 0.3545(5) 0.8629(5) 0.7628(5) 0.0758(16) Uani d . 1 . .
H H11A 0.3239 0.9419 0.7793 0.114 Uiso calc R 1 . .
H H11B 0.4334 0.8443 0.8178 0.114 Uiso calc R 1 . .
H H11C 0.2791 0.8091 0.7786 0.114 Uiso calc R 1 . .
C C12 0.2732(6) 0.8735(6) 0.5346(6) 0.101(2) Uani d . 1 . .
H H12A 0.2016 0.8159 0.5492 0.151 Uiso calc R 1 . .
H H12B 0.3044 0.8670 0.4485 0.151 Uiso calc R 1 . .
H H12C 0.2357 0.9509 0.5480 0.151 Uiso calc R 1 . .
C C13 0.5895(3) 0.9951(6) 0.9989(3) 0.0409(7) Uani d . 1 . .
C C14 0.5991(5) 0.9052(4) 1.0871(4) 0.0499(11) Uani d . 1 . .
H H14 0.6574 0.8413 1.0718 0.060 Uiso calc R 1 . .
C C15 0.5231(6) 0.9088(5) 1.1980(5) 0.0666(14) Uani d . 1 . .
H H15 0.5311 0.8483 1.2575 0.080 Uiso calc R 1 . .
C C16 0.4367(5) 1.0019(8) 1.2188(4) 0.0779(14) Uani d . 1 . .
H H16 0.3838 1.0041 1.2921 0.094 Uiso calc R 1 . .
C C17 0.4268(7) 1.0916(6) 1.1336(6) 0.090(2) Uani d . 1 . .
H H17 0.3683 1.1553 1.1494 0.108 Uiso calc R 1 . .
C C18 0.5042(6) 1.0885(5) 1.0227(5) 0.0669(14) Uani d . 1 . .
H H18 0.4976 1.1502 0.9647 0.080 Uiso calc R 1 . .
C C19 0.8775(4) 1.1131(4) 0.8039(4) 0.0468(10) Uani d D 1 . .
C C20 0.849(3) 1.2326(8) 0.7949(19) 0.065(4) Uani d PD 0.58(3) A 1
H H20 0.7547 1.2552 0.7978 0.077 Uiso calc PR 0.58(3) A 1
C C21 0.948(3) 1.321(2) 0.782(2) 0.089(6) Uani d PD 0.58(3) A 1
H H21 0.9219 1.4001 0.7803 0.107 Uiso calc PR 0.58(3) A 1
C C22 1.086(3) 1.288(2) 0.771(3) 0.079(6) Uani d PD 0.58(3) A 1
H H22 1.1558 1.3438 0.7581 0.094 Uiso calc PR 0.58(3) A 1
C C23 1.121(2) 1.1703(19) 0.7802(19) 0.062(4) Uani d PD 0.58(3) A 1
H H23 1.2145 1.1477 0.7730 0.074 Uiso calc PR 0.58(3) A 1
C C24 1.0194(9) 1.085(2) 0.800(2) 0.056(4) Uani d PD 0.58(3) A 1
H H24 1.0471 1.0071 0.8105 0.067 Uiso calc PR 0.58(3) A 1
C C20' 0.846(4) 1.2225(12) 0.751(2) 0.065(4) Uani d PD 0.42(3) A 2
H H20' 0.7541 1.2456 0.7301 0.077 Uiso calc PR 0.42(3) A 2
C C21' 0.961(4) 1.294(3) 0.733(3) 0.089(6) Uani d PD 0.42(3) A 2
H H21' 0.9491 1.3706 0.7025 0.107 Uiso calc PR 0.42(3) A 2
C C22' 1.095(5) 1.252(4) 0.760(4) 0.079(6) Uani d PD 0.42(3) A 2
H H22' 1.1710 1.2991 0.7373 0.094 Uiso calc PR 0.42(3) A 2
C C23' 1.124(3) 1.146(3) 0.818(3) 0.062(4) Uani d PD 0.42(3) A 2
H H23' 1.2152 1.1251 0.8441 0.074 Uiso calc PR 0.42(3) A 2
C C24' 1.0109(14) 1.071(3) 0.836(3) 0.056(4) Uani d PD 0.42(3) A 2
H H24' 1.0238 0.9957 0.8681 0.067 Uiso calc PR 0.42(3) A 2

loop_
_atom_site_aniso_label
_atom_site_aniso_U_11
_atom_site_aniso_U_22
_atom_site_aniso_U_33
_atom_site_aniso_U_12
_atom_site_aniso_U_13
_atom_site_aniso_U_23
Sn1 0.03674(12) 0.03590(12) 0.03530(12) 0.00080(17) -0.00019(8) -0.00332(18)
Cl1 0.1032(10) 0.0702(12) 0.0778(8) 0.0400(8) 0.0352(7) -0.0003(6)
O1 0.0523(17) 0.0489(17) 0.0337(15) 0.0148(14) -0.0012(13) -0.0038(13)
O2 0.0505(17) 0.0423(16) 0.0547(19) 0.0069(13) -0.0089(15) 0.0054(14)
O3 0.068(2) 0.062(2) 0.076(3) 0.0115(19) -0.021(2) 0.018(2)
N1 0.0320(17) 0.0361(17) 0.0331(17) -0.0016(14) -0.0021(14) 0.0023(14)
C1 0.033(2) 0.040(2) 0.046(3) -0.0046(19) 0.0032(19) 0.0066(19)
C2 0.047(2) 0.048(2) 0.045(2) 0.004(2) -0.004(2) 0.004(2)
C3 0.049(3) 0.046(3) 0.069(3) 0.011(2) 0.011(2) 0.010(3)
C4 0.052(3) 0.035(2) 0.062(3) 0.0059(19) 0.021(2) -0.002(2)
C5 0.058(3) 0.041(2) 0.043(2) 0.003(2) 0.010(2) -0.0047(18)
C6 0.036(2) 0.032(2) 0.041(2) -0.0061(16) 0.0053(16) -0.0026(17)
C7 0.043(2) 0.040(2) 0.033(2) -0.0080(18) -0.0002(16) -0.0005(17)
C8 0.029(2) 0.055(3) 0.035(2) -0.0020(19) -0.0040(18) 0.009(2)
C9 0.045(3) 0.044(3) 0.039(3) 0.004(2) 0.003(2) 0.013(2)
C10 0.036(2) 0.063(3) 0.065(3) -0.012(2) -0.011(2) 0.007(3)
C11 0.055(3) 0.090(4) 0.083(4) -0.025(3) 0.015(3) 0.008(3)
C12 0.060(4) 0.121(6) 0.119(5) -0.040(4) -0.042(4) 0.039(4)
C13 0.0453(18) 0.0398(17) 0.0377(16) -0.001(3) 0.0021(13) -0.007(3)
C14 0.053(3) 0.053(3) 0.044(2) 0.007(2) 0.001(2) -0.004(2)
C15 0.076(4) 0.073(4) 0.051(3) 0.001(3) 0.011(3) 0.014(3)
C16 0.082(3) 0.095(4) 0.058(3) 0.010(5) 0.031(2) -0.003(5)
C17 0.100(5) 0.093(5) 0.079(4) 0.043(4) 0.042(4) 0.001(4)
C18 0.085(4) 0.057(3) 0.060(3) 0.028(3) 0.023(3) 0.008(2)
C19 0.048(3) 0.054(3) 0.038(2) -0.017(2) -0.0024(19) -0.004(2)
C20 0.052(4) 0.067(4) 0.073(11) -0.025(4) -0.029(8) 0.019(5)
C21 0.091(7) 0.062(11) 0.115(17) -0.037(8) -0.033(11) 0.018(9)
C22 0.076(6) 0.080(15) 0.079(7) -0.042(10) -0.015(5) 0.014(11)
C23 0.054(4) 0.083(11) 0.049(11) -0.015(5) 0.006(7) 0.015(7)
C24 0.049(3) 0.057(6) 0.063(12) -0.008(3) 0.013(4) -0.008(6)
C20' 0.052(4) 0.067(4) 0.073(11) -0.025(4) -0.029(8) 0.019(5)
C21' 0.091(7) 0.062(11) 0.115(17) -0.037(8) -0.033(11) 0.018(9)
C22' 0.076(6) 0.080(15) 0.079(7) -0.042(10) -0.015(5) 0.014(11)
C23' 0.054(4) 0.083(11) 0.049(11) -0.015(5) 0.006(7) 0.015(7)
C24' 0.049(3) 0.057(6) 0.063(12) -0.008(3) 0.013(4) -0.008(6)

loop_
_atom_type_symbol
_atom_type_description
_atom_type_scat_dispersion_real
_atom_type_scat_dispersion_imag
_atom_type_scat_source
C C 0.0033 0.0016 'International Tables Vol C Tables 4.2.6.8 and 6.1.1.4'
H H 0.0000 0.0000 'International Tables Vol C Tables 4.2.6.8 and 6.1.1.4'
N N 0.0061 0.0033 'International Tables Vol C Tables 4.2.6.8 and 6.1.1.4'
O O 0.0106 0.0060 'International Tables Vol C Tables 4.2.6.8 and 6.1.1.4'
Cl Cl 0.1484 0.1585 'International Tables Vol C Tables 4.2.6.8 and 6.1.1.4'
Sn Sn -0.6537 1.4246 'International Tables Vol C Tables 4.2.6.8 and 6.1.1.4'

loop_
_geom_angle_atom_site_label_1
_geom_angle_atom_site_label_2
_geom_angle_atom_site_label_3
_geom_angle
O1 Sn1 C19 99.17(14)
O1 Sn1 C13 94.91(19)
C19 Sn1 C13 122.44(19)
O1 Sn1 O2 157.87(11)
C19 Sn1 O2 93.82(14)
C13 Sn1 O2 93.10(16)
O1 Sn1 N1 82.92(11)
C19 Sn1 N1 114.73(14)
C13 Sn1 N1 122.29(16)
O2 Sn1 N1 75.37(11)
C1 O1 Sn1 128.3(3)
C9 O2 Sn1 120.8(3)
C7 N1 C8 118.4(3)
C7 N1 Sn1 125.8(3)
C8 N1 Sn1 115.2(3)
O1 C1 C2 119.1(4)
O1 C1 C6 122.5(4)
C2 C1 C6 118.4(4)
C3 C2 C1 120.7(4)
C3 C2 H2 119.7
C1 C2 H2 119.7
C2 C3 C4 120.4(4)
C2 C3 H3 119.8
C4 C3 H3 119.8
C5 C4 C3 120.7(4)
C5 C4 Cl1 119.9(4)
C3 C4 Cl1 119.3(4)
C4 C5 C6 120.5(4)
C4 C5 H5 119.7
C6 C5 H5 119.7
C5 C6 C1 119.2(4)
C5 C6 C7 117.7(4)
C1 C6 C7 122.9(4)
N1 C7 C6 126.4(4)
N1 C7 H7 116.8
C6 C7 H7 116.8
N1 C8 C9 108.8(4)
N1 C8 C10 108.1(4)
C9 C8 C10 113.6(4)
N1 C8 H8 108.8
C9 C8 H8 108.8
C10 C8 H8 108.8
O3 C9 O2 124.7(5)
O3 C9 C8 118.7(5)
O2 C9 C8 116.6(5)
C11 C10 C12 111.9(5)
C11 C10 C8 112.6(4)
C12 C10 C8 110.7(4)
C11 C10 H10 107.1
C12 C10 H10 107.1
C8 C10 H10 107.1
C10 C11 H11A 109.5
C10 C11 H11B 109.5
H11A C11 H11B 109.5
C10 C11 H11C 109.5
H11A C11 H11C 109.5
H11B C11 H11C 109.5
C10 C12 H12A 109.5
C10 C12 H12B 109.5
H12A C12 H12B 109.5
C10 C12 H12C 109.5
H12A C12 H12C 109.5
H12B C12 H12C 109.5
C18 C13 C14 118.9(4)
C18 C13 Sn1 119.1(4)
C14 C13 Sn1 122.0(4)
C13 C14 C15 121.0(4)
C13 C14 H14 119.5
C15 C14 H14 119.5
C16 C15 C14 119.1(5)
C16 C15 H15 120.5
C14 C15 H15 120.5
C17 C16 C15 120.8(4)
C17 C16 H16 119.6
C15 C16 H16 119.6
C16 C17 C18 120.1(5)
C16 C17 H17 120.0
C18 C17 H17 120.0
C13 C18 C17 120.1(5)
C13 C18 H18 119.9
C17 C18 H18 119.9
C20 C19 C24 114.5(15)
C20 C19 C24' 122.0(18)
C24 C19 C20' 113.4(17)
C24' C19 C20' 126(2)
C20 C19 Sn1 118.6(11)
C24 C19 Sn1 126.8(10)
C24' C19 Sn1 116.2(13)
C20' C19 Sn1 117.4(15)
C19 C20 C21 125(2)
C19 C20 H20 117.3
C21 C20 H20 117.3
C22 C21 C20 117(3)
C22 C21 H21 121.3
C20 C21 H21 121.3
C23 C22 C21 119(3)
C23 C22 H22 120.4
C21 C22 H22 120.4
C22 C23 C24 121(2)
C22 C23 H23 119.3
C24 C23 H23 119.3
C23 C24 C19 121.7(18)
C23 C24 H24 119.2
C19 C24 H24 119.2
C21' C20' C19 114(3)
C21' C20' H20' 122.8
C19 C20' H20' 122.8
C22' C21' C20' 120(4)
C22' C21' H21' 120.0
C20' C21' H21' 120.0
C23' C22' C21' 125(4)
C23' C22' H22' 117.7
C21' C22' H22' 117.7
C22' C23' C24' 116(3)
C22' C23' H23' 121.8
C24' C23' H23' 121.8
C23' C24' C19 118(2)
C23' C24' H24' 121.1
C19 C24' H24' 121.1

loop_
_geom_bond_atom_site_label_1
_geom_bond_atom_site_label_2
_geom_bond_distance
Sn1 O1 2.064(3)
Sn1 C19 2.114(4)
Sn1 C13 2.115(3)
Sn1 O2 2.127(3)
Sn1 N1 2.153(3)
Cl1 C4 1.753(4)
O1 C1 1.327(5)
O2 C9 1.290(6)
O3 C9 1.200(6)
N1 C7 1.276(5)
N1 C8 1.494(5)
C1 C2 1.405(6)
C1 C6 1.410(6)
C2 C3 1.363(6)
C2 H2 0.9300
C3 C4 1.385(7)
C3 H3 0.9300
C4 C5 1.350(6)
C5 C6 1.405(6)
C5 H5 0.9300
C6 C7 1.449(6)
C7 H7 0.9300
C8 C9 1.517(6)
C8 C10 1.564(6)
C8 H8 0.9800
C10 C11 1.500(7)
C10 C12 1.521(7)
C10 H10 0.9800
C11 H11A 0.9600
C11 H11B 0.9600
C11 H11C 0.9600
C12 H12A 0.9600
C12 H12B 0.9600
C12 H12C 0.9600
C13 C18 1.362(7)
C13 C14 1.379(7)
C14 C15 1.384(6)
C14 H14 0.9300
C15 C16 1.360(9)
C15 H15 0.9300
C16 C17 1.357(9)
C16 H16 0.9300
C17 C18 1.392(7)
C17 H17 0.9300
C18 H18 0.9300
C19 C20 1.388(8)
C19 C24 1.388(8)
C19 C24' 1.389(9)
C19 C20' 1.391(9)
C20 C21 1.389(8)
C20 H20 0.9300
C21 C22 1.379(9)
C21 H21 0.9300
C22 C23 1.375(9)
C22 H22 0.9300
C23 C24 1.387(8)
C23 H23 0.9300
C24 H24 0.9300
C20' C21' 1.389(10)
C20' H20' 0.9300
C21' C22' 1.383(10)
C21' H21' 0.9300
C22' C23' 1.380(10)
C22' H22' 0.9300
C23' C24' 1.387(9)
C23' H23' 0.9300
C24' H24' 0.9300
